data_7227219
loop_
_publ_author_name
'Yoshida, Junya'
'Ueda, Akira'
'Kumai, Reiji'
'Murakami, Youichi'
'Mori, Hatsumi'

_publ_section_title
;
 Anion substitution in hydrogen-bonded organic conductors: the chemical
 pressure effect on hydrogen-bond-mediated phase transition
;
_journal_issue 2
_journal_name_full CrystEngComm
_journal_page_first 367
_journal_paper_doi 10.1039/C6CE01763K
_journal_volume 19
_journal_year 2017
_chemical_formula_moiety 'C24 H15 Cl O12 S8'
_chemical_formula_sum 'C24 H15 Cl O12 S8'
_chemical_formula_weight 787.31
_space_group_crystal_system triclinic
_space_group_IT_number 2
_space_group_name_Hall '-P 1'
_space_group_name_H-M_alt 'P -1'
_symmetry_space_group_name_Hall '-P 1'
_symmetry_space_group_name_H-M 'P -1'
_atom_sites_solution_hydrogens geom
_atom_sites_solution_primary direct
_atom_sites_solution_secondary difmap
_audit_update_record
;
2016-08-02 deposited with the CCDC.
2016-12-01 downloaded from the CCDC.
;
_cell_angle_alpha 66.382(2)
_cell_angle_beta 85.050(3)
_cell_angle_gamma 78.872(3)
_cell_formula_units_Z 1
_cell_length_a 7.2808(4)
_cell_length_b 9.8586(8)
_cell_length_c 10.8660(8)
_cell_measurement_reflns_used 4045
_cell_measurement_temperature 298
_cell_measurement_theta_max 41.90
_cell_measurement_theta_min 2.88
_cell_volume 701.14(9)
_computing_cell_refinement PROCESS-AUTO
_computing_data_collection PROCESS-AUTO
_computing_data_reduction PROCESS-AUTO
_computing_molecular_graphics 'CrystalStructure 4.1'
_computing_publication_material 'CrystalStructure 4.1 (Rigaku, 2014)'
_computing_structure_refinement 'SHELXL97 (Sheldrick, 2008)'
_computing_structure_solution 'SIR2004 (Burla, et al., 2005)'
_diffrn_ambient_temperature 298
_diffrn_measured_fraction_theta_full 0.619
_diffrn_measured_fraction_theta_max 0.619
_diffrn_measurement_device_type 'Rigaku R-AXIS RAPID'
_diffrn_radiation_type synchrotron
_diffrn_radiation_wavelength 1.00000
_diffrn_reflns_av_R_equivalents 0.0268
_diffrn_reflns_Laue_measured_fraction_full 0.000
_diffrn_reflns_Laue_measured_fraction_max 0.000
_diffrn_reflns_limit_h_max 3
_diffrn_reflns_limit_h_min -6
_diffrn_reflns_limit_k_max 9
_diffrn_reflns_limit_k_min -13
_diffrn_reflns_limit_l_max 10
_diffrn_reflns_limit_l_min -14
_diffrn_reflns_number 3013
_diffrn_reflns_point_group_measured_fraction_full 0.000
_diffrn_reflns_point_group_measured_fraction_max 0.000
_diffrn_reflns_theta_full 41.810
_diffrn_reflns_theta_max 41.810
_diffrn_reflns_theta_min 2.879
_diffrn_standards_number 0
_exptl_absorpt_coefficient_mu 0.000
_exptl_absorpt_correction_type none
_exptl_crystal_colour black
_exptl_crystal_density_diffrn 1.864
_exptl_crystal_density_method 'not measured'
_exptl_crystal_description plete
_exptl_crystal_F_000 400.00
_exptl_crystal_preparation ', Magnetic properties'
_exptl_crystal_size_max 0.400
_exptl_crystal_size_mid 0.200
_exptl_crystal_size_min 0.020
_refine_diff_density_max 0.42
_refine_diff_density_min -0.39
_refine_ls_extinction_method none
_refine_ls_goodness_of_fit_ref 1.097
_refine_ls_hydrogen_treatment mixed
_refine_ls_number_parameters 236
_refine_ls_number_reflns 2159
_refine_ls_number_restraints 0
_refine_ls_R_factor_all 0.0487
_refine_ls_R_factor_gt 0.0455
_refine_ls_shift/su_max 0.000
_refine_ls_structure_factor_coef Fsqd
_refine_ls_weighting_details 'w = 1/[\s^2^(Fo^2^)+(0.0950P)^2^+0.2344P] where P=(Fo^2^+2Fc^2^)/3'
_refine_ls_weighting_scheme calc
_refine_ls_wR_factor_gt 0.1340
_refine_ls_wR_factor_ref 0.1375
_reflns_number_gt 1916
_reflns_number_total 2159
_reflns_threshold_expression F^2^>2.0\s(F^2^)
_cod_data_source_file c6ce01763k2.cif
_cod_data_source_block ClO4_298
_cod_depositor_comments 'Adding full bibliography for 7227217--7227221.cif.'
_cod_original_cell_volume 701.15(9)
_cod_database_code 7227219

loop_
_symmetry_equiv_pos_site_id
_space_group_symop_operation_xyz
1 +X,+Y,+Z
2 -X,-Y,-Z

loop_
_atom_site_label
_atom_site_type_symbol
_atom_site_fract_x
_atom_site_fract_y
_atom_site_fract_z
_atom_site_U_iso_or_equiv
_atom_site_adp_type
_atom_site_occupancy
_atom_site_site_symmetry_multiplicity
_atom_site_calc_flag
_atom_site_refinement_flags
Cl1 Cl 1.0 0.0 1.0 0.0574(4) Uani 1 1 d .
S1 S 0.62407(13) 0.31250(7) 0.21223(6) 0.0445(3) Uani 1 2 d .
S2 S 0.68357(13) 0.38501(8) 0.44013(7) 0.0452(3) Uani 1 2 d .
S3 S 0.73387(13) -0.03881(7) 0.39864(6) 0.0439(3) Uani 1 2 d .
S4 S 0.78798(13) 0.03665(7) 0.62532(6) 0.0400(3) Uani 1 2 d .
O1 O 0.6013(4) 0.6731(2) 0.2875(2) 0.0498(7) Uani 1 2 d .
O2 O 0.5415(4) 0.6039(2) 0.06196(19) 0.0504(7) Uani 1 2 d .
O3 O 0.8993(4) -0.5951(2) 0.7025(2) 0.0585(8) Uani 1 2 d .
O5 O 0.9671(4) -0.5317(2) 0.90669(19) 0.0509(7) Uani 1 2 d .
O10 O 1.1346(12) 0.0169(7) 1.0788(7) 0.099(3) Uani 0.5 2 d .
O12 O 1.0091(16) 0.1089(8) 0.8754(7) 0.128(4) Uani 0.5 2 d .
O14 O 0.8294(18) 0.0361(19) 1.0641(12) 0.193(6) Uani 0.5 2 d .
O16 O 1.0443(17) -0.1456(7) 1.0146(10) 0.133(4) Uani 0.5 2 d .
C1 C 0.6816(5) 0.2497(3) 0.3787(2) 0.0337(7) Uani 1 2 d .
C2 C 0.8245(5) -0.1541(3) 0.6572(2) 0.0331(7) Uani 1 2 d .
C3 C 0.5144(7) 0.7824(4) 0.1669(4) 0.0707(13) Uani 1 2 d .
C4 C 0.6180(5) 0.5330(3) 0.2904(3) 0.0385(8) Uani 1 2 d .
C5 C 0.7928(5) -0.1900(3) 0.5488(3) 0.0351(8) Uani 1 2 d .
C6 C 0.8724(5) -0.4495(3) 0.6854(3) 0.0385(8) Uani 1 2 d .
C7 C 0.5893(5) 0.4999(3) 0.1862(3) 0.0392(8) Uani 1 2 d .
C8 C 0.7268(5) 0.0984(3) 0.4590(3) 0.0362(8) Uani 1 2 d .
C9 C 0.5671(8) 0.7486(4) 0.0501(3) 0.0712(13) Uani 1 2 d .
C11 C 0.9084(5) -0.4164(3) 0.7969(3) 0.0388(8) Uani 1 2 d .
C13 C 0.8178(5) -0.3387(3) 0.5641(3) 0.0409(9) Uani 1 2 d .
C15 C 0.8841(5) -0.2663(3) 0.7809(3) 0.0351(8) Uani 1 2 d .
H3A H 0.54653 0.87912 0.15117 0.0848 Uiso 1 2 calc R
H3B H 0.37967 0.79122 0.17875 0.0848 Uiso 1 2 calc R
H9A H 0.49472 0.82428 -0.02552 0.0854 Uiso 1 2 calc R
H9B H 0.69794 0.75655 0.0298 0.0854 Uiso 1 2 calc R
H17 H 0.807(6) -0.366(4) 0.488(4) 0.060(10) Uiso 1 2 d .
H18 H 0.913(5) -0.245(4) 0.852(3) 0.049(9) Uiso 1 2 d .
H19 H 1.0 -0.5 1.0 0.16(4) Uiso 1 1 d .
H20 H 0.922(5) -0.638(4) 0.782(4) 0.045(9) Uiso 1 2 d .

loop_
_atom_site_aniso_label
_atom_site_aniso_U_11
_atom_site_aniso_U_22
_atom_site_aniso_U_33
_atom_site_aniso_U_12
_atom_site_aniso_U_13
_atom_site_aniso_U_23
Cl1 0.0632(13) 0.0411(5) 0.0593(6) -0.0051(5) -0.0197(7) -0.0089(4)
S1 0.0593(8) 0.0372(3) 0.0322(3) -0.0028(3) -0.0142(4) -0.0085(3)
S2 0.0585(9) 0.0433(4) 0.0294(3) -0.0057(4) -0.0081(4) -0.0098(3)
S3 0.0551(9) 0.0430(4) 0.0285(3) -0.0045(3) -0.0121(4) -0.0084(3)
S4 0.0487(8) 0.0372(3) 0.0295(3) -0.0035(3) -0.0065(4) -0.0090(2)
O1 0.069(2) 0.0417(10) 0.0378(10) -0.0057(10) -0.0096(11) -0.0145(8)
O2 0.072(2) 0.0386(9) 0.0331(10) -0.0021(10) -0.0188(11) -0.0066(8)
O3 0.084(2) 0.0368(10) 0.0534(13) -0.0070(11) -0.0194(14) -0.0144(9)
O5 0.072(2) 0.0357(9) 0.0356(10) -0.0032(10) -0.0160(11) -0.0034(8)
O10 0.135(8) 0.077(4) 0.094(4) -0.017(4) -0.053(4) -0.034(3)
O12 0.212(11) 0.078(4) 0.057(4) 0.005(5) 0.002(5) -0.005(3)
O14 0.109(12) 0.272(16) 0.128(9) 0.003(10) 0.055(8) -0.033(9)
O16 0.224(12) 0.050(3) 0.129(7) -0.012(5) -0.051(7) -0.036(4)
C1 0.026(2) 0.0408(12) 0.0278(11) -0.0045(11) -0.0026(12) -0.0073(9)
C2 0.034(2) 0.0341(11) 0.0265(11) -0.0057(11) -0.0005(12) -0.0074(9)
C3 0.113(4) 0.0391(14) 0.0515(18) 0.0043(18) -0.026(2) -0.0121(13)
C4 0.043(3) 0.0365(12) 0.0301(12) -0.0025(12) -0.0009(13) -0.0094(10)
C5 0.033(2) 0.0398(12) 0.0275(11) -0.0049(11) -0.0049(12) -0.0077(9)
C6 0.038(3) 0.0372(12) 0.0391(14) -0.0057(12) -0.0033(14) -0.0139(10)
C7 0.046(3) 0.0355(12) 0.0292(12) -0.0007(12) -0.0076(13) -0.0068(9)
C8 0.032(3) 0.0395(13) 0.0288(11) -0.0022(12) -0.0057(13) -0.0057(9)
C9 0.129(4) 0.0392(14) 0.0386(15) -0.0084(18) -0.011(2) -0.0090(12)
C11 0.043(3) 0.0394(13) 0.0286(11) -0.0064(12) -0.0040(13) -0.0071(9)
C13 0.045(3) 0.0445(14) 0.0337(12) -0.0061(13) -0.0087(14) -0.0154(10)
C15 0.034(3) 0.0417(13) 0.0266(11) -0.0063(12) -0.0036(13) -0.0102(10)

loop_
_atom_type_symbol
_atom_type_description
_atom_type_scat_dispersion_real
_atom_type_scat_dispersion_imag
_atom_type_scat_source
C C 0.0000 0.0000
;
International Tables for Crystallography
(Vol. C, Tables 4.2.6.8 and 6.1.1.4)
;
H H 0.0000 0.0000
;
International Tables for Crystallography
(Vol. C, Table 6.1.1.4)
;
O O 0.0000 0.0000
;
International Tables for Crystallography
(Vol. C, Tables 4.2.6.8 and 6.1.1.4)
;
S S 0.0000 0.0000
;
International Tables for Crystallography
(Vol. C, Tables 4.2.6.8 and 6.1.1.4)
;
Cl Cl 0.0000 0.0000
;
International Tables for Crystallography
(Vol. C, Tables 4.2.6.8 and 6.1.1.4)
;

loop_
_geom_angle_atom_site_label_1
_geom_angle_atom_site_label_2
_geom_angle_atom_site_label_3
_geom_angle
_geom_angle_publ_flag
_geom_angle_site_symmetry_1
_geom_angle_site_symmetry_3
O10 Cl1 O10 180.0(6) yes . 2_757
O10 Cl1 O12 106.3(5) yes . .
O10 Cl1 O12 73.7(5) yes . 2_757
O10 Cl1 O14 101.3(7) yes . .
O10 Cl1 O14 78.7(7) yes . 2_757
O10 Cl1 O16 104.7(6) yes . .
O10 Cl1 O16 75.3(6) yes . 2_757
O10 Cl1 O12 73.7(5) yes 2_757 .
O10 Cl1 O12 106.3(5) yes 2_757 2_757
O10 Cl1 O14 78.7(7) yes 2_757 .
O10 Cl1 O14 101.3(7) yes 2_757 2_757
O10 Cl1 O16 75.3(6) yes 2_757 .
O10 Cl1 O16 104.7(6) yes 2_757 2_757
O12 Cl1 O12 180.0(9) yes . 2_757
O12 Cl1 O14 109.3(6) yes . .
O12 Cl1 O14 70.7(6) yes . 2_757
O12 Cl1 O16 118.5(6) yes . .
O12 Cl1 O16 61.5(6) yes . 2_757
O12 Cl1 O14 70.7(6) yes 2_757 .
O12 Cl1 O14 109.3(6) yes 2_757 2_757
O12 Cl1 O16 61.5(6) yes 2_757 .
O12 Cl1 O16 118.5(6) yes 2_757 2_757
O14 Cl1 O14 180.0(13) yes . 2_757
O14 Cl1 O16 114.8(9) yes . .
O14 Cl1 O16 65.2(9) yes . 2_757
O14 Cl1 O16 65.2(9) yes 2_757 .
O14 Cl1 O16 114.8(9) yes 2_757 2_757
O16 Cl1 O16 180.0(10) yes . 2_757
C1 S1 C7 94.33(14) yes . .
C1 S2 C4 94.37(14) yes . .
C5 S3 C8 96.41(14) yes . .
C2 S4 C8 95.80(14) yes . .
C3 O1 C4 111.0(3) yes . .
C7 O2 C9 110.4(3) yes . .
Cl1 O10 O12 51.1(4) yes . 2_757
Cl1 O10 O16 50.4(4) yes . 2_757
O12 O10 O16 87.3(6) yes 2_757 2_757
Cl1 O12 O10 55.2(4) yes . 2_757
Cl1 O12 O14 56.7(5) yes . 2_757
Cl1 O12 O16 59.2(4) yes . 2_757
O10 O12 O14 84.5(7) yes 2_757 2_757
O10 O12 O16 91.8(7) yes 2_757 2_757
O14 O12 O16 102.6(8) yes 2_757 2_757
Cl1 O14 O12 52.6(5) yes . 2_757
Cl1 O14 O16 55.1(6) yes . 2_757
O12 O14 O16 97.0(9) yes 2_757 2_757
Cl1 O16 O10 54.3(4) yes . 2_757
Cl1 O16 O12 59.2(5) yes . 2_757
Cl1 O16 O14 59.7(7) yes . 2_757
O10 O16 O12 91.8(7) yes 2_757 2_757
O10 O16 O14 87.0(6) yes 2_757 2_757
O12 O16 O14 103.6(10) yes 2_757 2_757
S1 C1 S2 116.54(13) yes . .
S1 C1 C8 122.1(3) yes . .
S2 C1 C8 121.3(2) yes . .
S4 C2 C5 115.85(16) yes . .
S4 C2 C15 123.1(3) yes . .
C5 C2 C15 121.0(3) yes . .
O1 C3 C9 114.0(3) yes . .
S2 C4 O1 117.2(2) yes . .
S2 C4 C7 117.4(2) yes . .
O1 C4 C7 125.4(2) yes . .
S3 C5 C2 115.8(2) yes . .
S3 C5 C13 123.9(2) yes . .
C2 C5 C13 120.2(2) yes . .
O3 C6 C11 117.8(2) yes . .
O3 C6 C13 120.3(3) yes . .
C11 C6 C13 121.9(3) yes . .
S1 C7 O2 118.5(2) yes . .
S1 C7 C4 117.30(17) yes . .
O2 C7 C4 124.1(3) yes . .
S3 C8 S4 115.97(13) yes . .
S3 C8 C1 122.2(2) yes . .
S4 C8 C1 121.7(3) yes . .
O2 C9 C3 115.3(3) yes . .
O5 C11 C6 116.4(3) yes . .
O5 C11 C15 124.8(3) yes . .
C6 C11 C15 118.8(2) yes . .
C5 C13 C6 119.2(3) yes . .
C2 C15 C11 118.9(3) yes . .
C6 O3 H20 102(3) no . .
C11 O5 H19 115.0(2) no . .
O1 C3 H3A 108.746 no . .
O1 C3 H3B 108.743 no . .
C9 C3 H3A 108.745 no . .
C9 C3 H3B 108.747 no . .
H3A C3 H3B 107.642 no . .
O2 C9 H9A 108.438 no . .
O2 C9 H9B 108.442 no . .
C3 C9 H9A 108.447 no . .
C3 C9 H9B 108.442 no . .
H9A C9 H9B 107.480 no . .
C5 C13 H17 121.4(19) no . .
C6 C13 H17 119.2(19) no . .
C2 C15 H18 122.4(18) no . .
C11 C15 H18 118.7(18) no . .
O5 H19 O5 180.0(2) no . 2_747

loop_
_geom_bond_atom_site_label_1
_geom_bond_atom_site_label_2
_geom_bond_distance
_geom_bond_publ_flag
_geom_bond_site_symmetry_2
Cl1 O10 1.430(9) yes .
Cl1 O10 1.430(9) yes 2_757
Cl1 O12 1.356(6) yes .
Cl1 O12 1.356(6) yes 2_757
Cl1 O14 1.426(13) yes .
Cl1 O14 1.426(13) yes 2_757
Cl1 O16 1.356(8) yes .
Cl1 O16 1.356(8) yes 2_757
S1 C1 1.721(3) yes .
S1 C7 1.723(3) yes .
S2 C1 1.717(3) yes .
S2 C4 1.723(2) yes .
S3 C5 1.730(2) yes .
S3 C8 1.715(3) yes .
S4 C2 1.740(3) yes .
S4 C8 1.728(3) yes .
O1 C3 1.424(4) yes .
O1 C4 1.351(4) yes .
O2 C7 1.352(3) yes .
O2 C9 1.428(5) yes .
O3 C6 1.349(4) yes .
O5 C11 1.308(3) yes .
O10 O12 1.672(13) yes 2_757
O10 O16 1.702(12) yes 2_757
O12 O14 1.610(16) yes 2_757
O12 O16 1.387(14) yes 2_757
O14 O16 1.500(18) yes 2_757
C1 C8 1.383(3) yes .
C2 C5 1.406(4) yes .
C2 C15 1.394(3) yes .
C3 C9 1.440(6) yes .
C4 C7 1.340(5) yes .
C5 C13 1.385(4) yes .
C6 C11 1.430(5) yes .
C6 C13 1.363(3) yes .
C11 C15 1.396(4) yes .
O3 H20 0.81(4) no .
O5 H19 1.228(2) no .
C3 H3A 0.970 no .
C3 H3B 0.970 no .
C9 H9A 0.970 no .
C9 H9B 0.970 no .
C13 H17 0.98(5) no .
C15 H18 0.93(4) no .

loop_
_geom_contact_atom_site_label_1
_geom_contact_atom_site_label_2
_geom_contact_distance
_geom_contact_publ_flag
_geom_contact_site_symmetry_2
S1 S3 3.2135(8) no .
S2 S4 3.1844(9) no .
O1 O2 2.881(4) no .
O3 O5 2.641(4) no .
O5 C11 3.235(4) no 2_747
O5 C13 3.590(3) no .
O5 C15 3.324(3) no 2_747
C2 C6 2.758(4) no .
C3 C7 2.658(5) no .
C4 C9 2.625(4) no .
C5 C11 2.794(3) no .
C13 C15 2.823(5) no .
S1 O2 3.046(2) no 2_665
S1 C9 3.579(5) no 2_665
S1 C15 3.525(4) no 2_756
S2 O1 3.380(2) no 2_666
S2 O3 3.460(3) no 1_565
S2 C6 3.472(4) no 2_756
S2 C13 3.569(4) no 2_756
S3 S4 3.4721(14) no 2_756
S3 O14 3.443(12) no 1_554
S4 S3 3.4721(14) no 2_756
S4 O10 3.126(8) no 2_757
O1 S2 3.380(2) no 2_666
O1 O3 3.570(4) no 2_756
O1 C13 3.463(4) no 1_565
O2 S1 3.046(2) no 2_665
O2 O2 3.034(4) no 2_665
O2 O5 3.529(4) no 2_756
O2 C7 3.501(4) no 2_665
O3 S2 3.460(3) no 1_545
O3 O1 3.570(4) no 2_756
O3 O12 2.765(7) no 1_545
O3 O16 3.109(8) no 2_747
O5 O2 3.529(4) no 2_756
O5 O16 2.961(8) no 2_747
O5 C4 3.550(4) no 2_756
O5 C7 3.336(4) no 2_756
O10 S4 3.126(8) no 2_757
O10 C3 3.181(8) no 1_646
O10 C9 3.292(9) no 2_766
O10 C15 3.351(9) no 2_757
O12 O3 2.765(7) no 1_565
O14 S3 3.443(12) no 1_556
O14 C3 3.507(17) no 1_546
O14 C3 3.395(13) no 2_666
O14 C9 3.244(13) no 2_666
O16 O3 3.109(8) no 2_747
O16 O5 2.961(8) no 2_747
O16 C15 3.563(12) no .
C1 C2 3.566(5) no 2_756
C1 C5 3.584(5) no 2_656
C1 C15 3.472(5) no 2_756
C2 C1 3.566(5) no 2_756
C2 C8 3.463(5) no 2_756
C3 O10 3.181(8) no 1_464
C3 O14 3.507(17) no 1_564
C3 O14 3.395(13) no 2_666
C4 O5 3.550(4) no 2_756
C4 C11 3.591(5) no 2_756
C5 C1 3.584(5) no 2_656
C6 S2 3.472(4) no 2_756
C6 C7 3.574(5) no 2_656
C7 O2 3.501(4) no 2_665
C7 O5 3.336(4) no 2_756
C7 C6 3.574(5) no 2_656
C7 C11 3.595(5) no 2_756
C8 C2 3.463(5) no 2_756
C9 S1 3.579(5) no 2_665
C9 O10 3.292(9) no 2_766
C9 O14 3.244(13) no 2_666
C9 C15 3.599(5) no 1_564
C11 C4 3.591(5) no 2_756
C11 C7 3.595(5) no 2_756
C13 S2 3.569(4) no 2_756
C13 O1 3.463(4) no 1_545
C15 S1 3.525(4) no 2_756
C15 O10 3.351(9) no 2_757
C15 O16 3.563(12) no .
C15 C1 3.472(5) no 2_756
C15 C9 3.599(5) no 1_546
S3 H17 2.92(4) no .
S4 H18 2.92(3) no .
O1 H9A 3.2159 no .
O1 H9B 2.6558 no .
O2 H3A 3.2332 no .
O2 H3B 2.6811 no .
O3 H17 2.54(3) no .
O5 H18 2.60(4) no .
O5 H18 2.74(3) no 2_747
O5 H20 2.10(5) no .
C2 H17 3.31(5) no .
C4 H3A 3.0849 no .
C4 H3B 2.6732 no .
C4 H9A 3.5318 no .
C4 H9B 2.9025 no .
C5 H18 3.29(4) no .
C6 H18 3.27(4) no .
C6 H19 3.435(3) no .
C7 H3A 3.5567 no .
C7 H3B 2.9542 no .
C7 H9A 3.0857 no .
C7 H9B 2.6479 no .
C11 H17 3.32(4) no .
C11 H20 2.24(4) no .
C13 H20 2.95(3) no .
C15 H19 2.625(2) no .
H3A H9A 2.2707 no .
H3A H9B 2.2196 no .
H3B H9A 2.2225 no .
H3B H9B 2.7561 no .
H17 H20 3.29(4) no .
H18 H19 2.37(3) no .
H19 H20 3.30(5) no .
H19 H20 3.30(5) no 2_747
Cl1 H3B 3.3433 no 1_646
Cl1 H3B 3.3433 no 2_666
Cl1 H9B 3.4632 no 1_546
Cl1 H9B 3.4632 no 2_766
Cl1 H18 3.56(4) no .
Cl1 H18 3.56(4) no 2_757
Cl1 H20 3.37(3) no 1_565
Cl1 H20 3.37(3) no 2_747
S1 H9A 3.1028 no 2_665
S1 H18 3.37(3) no 2_756
S2 H17 3.01(5) no 1_565
S3 H3A 3.5423 no 1_545
S4 H3A 3.5120 no 2_666
S4 H3B 3.2479 no 2_666
O1 H17 2.61(4) no 1_565
O1 H20 3.47(4) no 2_756
O2 H18 3.54(3) no 1_564
O2 H19 3.390(3) no 1_564
O3 H3B 2.9310 no 2_656
O3 H17 2.92(4) no 2_746
O5 H9B 2.8837 no 2_756
O10 H3A 3.0717 no 1_646
O10 H3A 3.2479 no 2_766
O10 H3B 2.4857 no 1_646
O10 H9A 3.3249 no 1_646
O10 H9A 3.2716 no 2_766
O10 H9B 2.5607 no 2_766
O10 H18 2.60(4) no 2_757
O10 H20 3.52(4) no 2_747
O12 H3A 3.2443 no 2_766
O12 H3B 2.8413 no 2_666
O12 H9B 3.1527 no 2_766
O12 H20 2.27(3) no 1_565
O14 H3A 2.6933 no 1_546
O14 H3A 3.5096 no 2_666
O14 H3B 2.8760 no 2_666
O14 H9A 2.4686 no 2_666
O14 H9B 3.2487 no 1_546
O14 H18 3.45(5) no 2_757
O14 H20 3.58(3) no 1_565
O16 H3B 2.9675 no 1_646
O16 H9A 3.2424 no 1_646
O16 H9B 2.8384 no 1_546
O16 H18 2.65(4) no .
O16 H20 2.37(3) no 2_747
C3 H9A 3.5415 no 2_675
C4 H17 3.20(5) no 1_565
C6 H17 3.56(4) no 2_746
C7 H19 3.463(3) no 1_564
C9 H3A 3.4123 no 2_675
C9 H18 3.16(3) no 1_564
C15 H9A 3.5722 no 1_546
C15 H9B 2.9904 no 1_546
H3A S3 3.5423 no 1_565
H3A S4 3.5120 no 2_666
H3A O10 3.0717 no 1_464
H3A O10 3.2479 no 2_766
H3A O12 3.2443 no 2_766
H3A O14 2.6933 no 1_564
H3A O14 3.5096 no 2_666
H3A C9 3.4123 no 2_675
H3A H3A 3.2279 no 2_675
H3A H9A 2.6528 no 2_675
H3A H9B 3.5232 no 2_675
H3B Cl1 3.3433 no 1_464
H3B S4 3.2479 no 2_666
H3B O3 2.9310 no 2_656
H3B O10 2.4857 no 1_464
H3B O12 2.8413 no 2_666
H3B O14 2.8760 no 2_666
H3B O16 2.9675 no 1_464
H3B H20 2.8092 no 2_656
H9A S1 3.1028 no 2_665
H9A O10 3.3249 no 1_464
H9A O10 3.2716 no 2_766
H9A O14 2.4686 no 2_666
H9A O16 3.2424 no 1_464
H9A C3 3.5415 no 2_675
H9A C15 3.5722 no 1_564
H9A H3A 2.6528 no 2_675
H9A H18 3.2774 no 1_564
H9B Cl1 3.4632 no 1_564
H9B O5 2.8837 no 2_756
H9B O10 2.5607 no 2_766
H9B O12 3.1527 no 2_766
H9B O14 3.2487 no 1_564
H9B O16 2.8384 no 1_564
H9B C15 2.9904 no 1_564
H9B H3A 3.5232 no 2_675
H9B H18 2.3828 no 1_564
H9B H19 3.1185 no 1_564
H9B H20 3.3227 no 2_756
H17 S2 3.01(5) no 1_545
H17 O1 2.61(4) no 1_545
H17 O3 2.92(4) no 2_746
H17 C4 3.20(5) no 1_545
H17 C6 3.56(4) no 2_746
H17 H17 3.41(5) no 2_746
H17 H20 3.38(6) no 2_746
H18 Cl1 3.56(4) no .
H18 S1 3.37(3) no 2_756
H18 O2 3.54(3) no 1_546
H18 O10 2.60(4) no 2_757
H18 O14 3.45(5) no 2_757
H18 O16 2.65(4) no .
H18 C9 3.16(3) no 1_546
H18 H9A 3.2774 no 1_546
H18 H9B 2.3828 no 1_546
H19 O2 3.390(3) no 1_546
H19 O2 3.390(3) no 2_756
H19 C7 3.463(3) no 1_546
H19 C7 3.463(3) no 2_756
H19 H9B 3.1185 no 1_546
H19 H9B 3.1185 no 2_756
H20 Cl1 3.37(3) no 1_545
H20 O1 3.47(4) no 2_756
H20 O10 3.52(4) no 2_747
H20 O12 2.27(3) no 1_545
H20 O14 3.58(3) no 1_545
H20 O16 2.37(3) no 2_747
H20 H3B 2.8092 no 2_656
H20 H9B 3.3227 no 2_756
H20 H17 3.38(6) no 2_746

loop_
_geom_hbond_atom_site_label_D
_geom_hbond_atom_site_label_H
_geom_hbond_atom_site_label_A
_geom_hbond_site_symmetry_A
_geom_hbond_distance_DA
_geom_hbond_distance_DH
_geom_hbond_distance_HA
_geom_hbond_angle_DHA
_geom_hbond_publ_flag
O3 H20 O5 . 2.641(4) 0.81(4) 2.10(5) 125(4) no
O3 H20 O12 1_545 2.765(7) 0.81(4) 2.27(3) 120(4) no

loop_
_geom_torsion_atom_site_label_1
_geom_torsion_atom_site_label_2
_geom_torsion_atom_site_label_3
_geom_torsion_atom_site_label_4
_geom_torsion
_geom_torsion_publ_flag
_geom_torsion_site_symmetry_1
_geom_torsion_site_symmetry_3
_geom_torsion_site_symmetry_4
O10 Cl1 O12 O10 -180.0(3) no . . 2_757
O10 Cl1 O12 O14 71.4(4) no . . 2_757
O10 Cl1 O12 O16 -62.6(5) no . . 2_757
O12 Cl1 O10 O12 -180.0(4) no . . 2_757
O12 Cl1 O10 O16 53.8(4) no . . 2_757
O10 Cl1 O12 O10 0.0(3) no . 2_757 .
O10 Cl1 O12 O14 108.6(4) no . 2_757 .
O10 Cl1 O12 O16 -117.4(5) no . 2_757 .
O12 Cl1 O10 O12 0.0(4) no 2_757 . 2_757
O12 Cl1 O10 O16 -126.2(4) no 2_757 . 2_757
O10 Cl1 O14 O12 -68.1(4) no . . 2_757
O10 Cl1 O14 O16 67.8(4) no . . 2_757
O14 Cl1 O10 O12 65.8(6) no . . 2_757
O14 Cl1 O10 O16 -60.3(6) no . . 2_757
O10 Cl1 O14 O12 -111.9(4) no . 2_757 .
O10 Cl1 O14 O16 112.2(4) no . 2_757 .
O14 Cl1 O10 O12 -114.2(6) no 2_757 . 2_757
O14 Cl1 O10 O16 119.7(6) no 2_757 . 2_757
O10 Cl1 O16 O10 180.0(3) no . . 2_757
O10 Cl1 O16 O12 61.8(5) no . . 2_757
O10 Cl1 O16 O14 -69.9(4) no . . 2_757
O16 Cl1 O10 O12 -53.8(5) no . . 2_757
O16 Cl1 O10 O16 -180.0(5) no . . 2_757
O10 Cl1 O16 O10 0.0(3) no . 2_757 .
O10 Cl1 O16 O12 118.2(5) no . 2_757 .
O10 Cl1 O16 O14 -110.1(4) no . 2_757 .
O16 Cl1 O10 O12 126.2(5) no 2_757 . 2_757
O16 Cl1 O10 O16 0.0(5) no 2_757 . 2_757
O10 Cl1 O12 O10 0.0(3) no 2_757 . 2_757
O10 Cl1 O12 O14 -108.6(4) no 2_757 . 2_757
O10 Cl1 O12 O16 117.4(5) no 2_757 . 2_757
O12 Cl1 O10 O12 -0.0(4) no . 2_757 .
O12 Cl1 O10 O16 126.2(4) no . 2_757 .
O10 Cl1 O12 O10 -180.0(3) no 2_757 2_757 .
O10 Cl1 O12 O14 -71.4(4) no 2_757 2_757 .
O10 Cl1 O12 O16 62.6(5) no 2_757 2_757 .
O12 Cl1 O10 O12 -180.0(4) no 2_757 2_757 .
O12 Cl1 O10 O16 -53.8(4) no 2_757 2_757 .
O10 Cl1 O14 O12 111.9(4) no 2_757 . 2_757
O10 Cl1 O14 O16 -112.2(4) no 2_757 . 2_757
O14 Cl1 O10 O12 114.2(6) no . 2_757 .
O14 Cl1 O10 O16 -119.7(6) no . 2_757 .
O10 Cl1 O14 O12 68.1(4) no 2_757 2_757 .
O10 Cl1 O14 O16 -67.8(4) no 2_757 2_757 .
O14 Cl1 O10 O12 -65.8(6) no 2_757 2_757 .
O14 Cl1 O10 O16 60.3(6) no 2_757 2_757 .
O10 Cl1 O16 O10 -0.0(3) no 2_757 . 2_757
O10 Cl1 O16 O12 -118.2(5) no 2_757 . 2_757
O10 Cl1 O16 O14 110.1(4) no 2_757 . 2_757
O16 Cl1 O10 O12 -126.2(5) no . 2_757 .
O16 Cl1 O10 O16 -0.0(5) no . 2_757 .
O10 Cl1 O16 O10 -180.0(3) no 2_757 2_757 .
O10 Cl1 O16 O12 -61.8(5) no 2_757 2_757 .
O10 Cl1 O16 O14 69.9(4) no 2_757 2_757 .
O16 Cl1 O10 O12 53.8(5) no 2_757 2_757 .
O16 Cl1 O10 O16 180.0(5) no 2_757 2_757 .
O12 Cl1 O14 O12 180.0(5) no . . 2_757
O12 Cl1 O14 O16 -44.1(7) no . . 2_757
O14 Cl1 O12 O10 -71.4(8) no . . 2_757
O14 Cl1 O12 O14 180.0(8) no . . 2_757
O14 Cl1 O12 O16 45.9(9) no . . 2_757
O12 Cl1 O14 O12 -0.0(5) no . 2_757 .
O12 Cl1 O14 O16 -135.9(7) no . 2_757 .
O14 Cl1 O12 O10 108.6(8) no 2_757 . 2_757
O14 Cl1 O12 O14 -0.0(8) no 2_757 . 2_757
O14 Cl1 O12 O16 -134.1(9) no 2_757 . 2_757
O12 Cl1 O16 O10 -61.8(7) no . . 2_757
O12 Cl1 O16 O12 -180.0(6) no . . 2_757
O12 Cl1 O16 O14 48.3(7) no . . 2_757
O16 Cl1 O12 O10 62.6(7) no . . 2_757
O16 Cl1 O12 O14 -45.9(7) no . . 2_757
O16 Cl1 O12 O16 -180.0(6) no . . 2_757
O12 Cl1 O16 O10 -118.2(7) no . 2_757 .
O12 Cl1 O16 O12 0.0(6) no . 2_757 .
O12 Cl1 O16 O14 131.7(7) no . 2_757 .
O16 Cl1 O12 O10 -117.4(7) no 2_757 . 2_757
O16 Cl1 O12 O14 134.1(7) no 2_757 . 2_757
O16 Cl1 O12 O16 0.0(6) no 2_757 . 2_757
O12 Cl1 O14 O12 0.0(5) no 2_757 . 2_757
O12 Cl1 O14 O16 135.9(7) no 2_757 . 2_757
O14 Cl1 O12 O10 -108.6(8) no . 2_757 .
O14 Cl1 O12 O14 0.0(8) no . 2_757 .
O14 Cl1 O12 O16 134.1(9) no . 2_757 .
O12 Cl1 O14 O12 180.0(5) no 2_757 2_757 .
O12 Cl1 O14 O16 44.1(7) no 2_757 2_757 .
O14 Cl1 O12 O10 71.4(8) no 2_757 2_757 .
O14 Cl1 O12 O14 -180.0(8) no 2_757 2_757 .
O14 Cl1 O12 O16 -45.9(9) no 2_757 2_757 .
O12 Cl1 O16 O10 118.2(7) no 2_757 . 2_757
O12 Cl1 O16 O12 0.0(6) no 2_757 . 2_757
O12 Cl1 O16 O14 -131.7(7) no 2_757 . 2_757
O16 Cl1 O12 O10 117.4(7) no . 2_757 .
O16 Cl1 O12 O14 -134.1(7) no . 2_757 .
O16 Cl1 O12 O16 0.0(6) no . 2_757 .
O12 Cl1 O16 O10 61.8(7) no 2_757 2_757 .
O12 Cl1 O16 O12 -180.0(6) no 2_757 2_757 .
O12 Cl1 O16 O14 -48.3(7) no 2_757 2_757 .
O16 Cl1 O12 O10 -62.6(7) no 2_757 2_757 .
O16 Cl1 O12 O14 45.9(7) no 2_757 2_757 .
O16 Cl1 O12 O16 180.0(6) no 2_757 2_757 .
O14 Cl1 O16 O10 69.9(7) no . . 2_757
O14 Cl1 O16 O12 -48.3(8) no . . 2_757
O14 Cl1 O16 O14 -180.0(6) no . . 2_757
O16 Cl1 O14 O12 44.1(7) no . . 2_757
O16 Cl1 O14 O16 180.0(5) no . . 2_757
O14 Cl1 O16 O10 110.1(7) no . 2_757 .
O14 Cl1 O16 O12 -131.7(8) no . 2_757 .
O14 Cl1 O16 O14 -0.0(6) no . 2_757 .
O16 Cl1 O14 O12 -135.9(7) no 2_757 . 2_757
O16 Cl1 O14 O16 -0.0(5) no 2_757 . 2_757
O14 Cl1 O16 O10 -110.1(7) no 2_757 . 2_757
O14 Cl1 O16 O12 131.7(8) no 2_757 . 2_757
O14 Cl1 O16 O14 0.0(6) no 2_757 . 2_757
O16 Cl1 O14 O12 135.9(7) no . 2_757 .
O16 Cl1 O14 O16 0.0(5) no . 2_757 .
O14 Cl1 O16 O10 -69.9(7) no 2_757 2_757 .
O14 Cl1 O16 O12 48.3(8) no 2_757 2_757 .
O14 Cl1 O16 O14 180.0(6) no 2_757 2_757 .
O16 Cl1 O14 O12 -44.1(7) no 2_757 2_757 .
O16 Cl1 O14 O16 -180.0(5) no 2_757 2_757 .
C1 S1 C7 O2 178.8(2) no . . .
C1 S1 C7 C4 1.1(3) no . . .
C7 S1 C1 S2 -1.0(2) no . . .
C7 S1 C1 C8 179.9(2) no . . .
C1 S2 C4 O1 -179.3(2) no . . .
C1 S2 C4 C7 0.1(3) no . . .
C4 S2 C1 S1 0.6(2) no . . .
C4 S2 C1 C8 179.7(2) no . . .
C5 S3 C8 S4 3.2(2) no . . .
C5 S3 C8 C1 -179.1(2) no . . .
C8 S3 C5 C2 -3.7(2) no . . .
C8 S3 C5 C13 179.4(3) no . . .
C2 S4 C8 S3 -1.8(2) no . . .
C2 S4 C8 C1 -179.6(2) no . . .
C8 S4 C2 C5 -0.7(2) no . . .
C8 S4 C2 C15 178.3(2) no . . .
C3 O1 C4 S2 -169.4(3) no . . .
C3 O1 C4 C7 11.2(5) no . . .
C4 O1 C3 C9 -36.9(5) no . . .
C7 O2 C9 C3 -39.3(5) no . . .
C9 O2 C7 S1 -164.6(3) no . . .
C9 O2 C7 C4 12.9(5) no . . .
Cl1 O10 O12 Cl1 0.0 no . 2_757 .
Cl1 O10 O12 O14 -52.8(3) no . 2_757 .
Cl1 O10 O12 O16 49.8(3) no . 2_757 .
Cl1 O10 O16 Cl1 0.0 no . 2_757 .
Cl1 O10 O16 O12 -49.3(4) no . 2_757 .
Cl1 O10 O16 O14 54.2(4) no . 2_757 .
O12 O10 O16 Cl1 -39.0(4) no 2_757 2_757 .
O12 O10 O16 O12 -88.3(6) no 2_757 2_757 .
O12 O10 O16 O14 15.2(5) no 2_757 2_757 .
O16 O10 O12 Cl1 38.5(5) no 2_757 2_757 .
O16 O10 O12 O14 -14.2(5) no 2_757 2_757 .
O16 O10 O12 O16 88.3(6) no 2_757 2_757 .
Cl1 O12 O14 Cl1 0.0 no . 2_757 .
Cl1 O12 O14 O16 35.1(5) no . 2_757 .
Cl1 O12 O16 Cl1 0.0 no . 2_757 .
Cl1 O12 O16 O10 45.8(3) no . 2_757 .
Cl1 O12 O16 O14 -41.5(4) no . 2_757 .
O10 O12 O14 Cl1 -51.4(5) no 2_757 2_757 .
O10 O12 O14 O16 -16.3(8) no 2_757 2_757 .
O10 O12 O16 Cl1 46.8(4) no 2_757 2_757 .
O10 O12 O16 O10 92.6(5) no 2_757 2_757 .
O10 O12 O16 O14 5.3(7) no 2_757 2_757 .
O14 O12 O16 Cl1 -38.0(8) no 2_757 2_757 .
O14 O12 O16 O10 7.8(9) no 2_757 2_757 .
O14 O12 O16 O14 -79.5(10) no 2_757 2_757 .
O16 O12 O14 Cl1 39.2(8) no 2_757 2_757 .
O16 O12 O14 O16 74.3(11) no 2_757 2_757 .
Cl1 O14 O16 Cl1 -0.0 no . 2_757 .
Cl1 O14 O16 O10 -49.8(4) no . 2_757 .
Cl1 O14 O16 O12 41.3(5) no . 2_757 .
O12 O14 O16 Cl1 33.8(7) no 2_757 2_757 .
O12 O14 O16 O10 -16.0(8) no 2_757 2_757 .
O12 O14 O16 O12 75.1(9) no 2_757 2_757 .
S1 C1 C8 S3 1.4(4) no . . .
S1 C1 C8 S4 178.97(18) no . . .
S2 C1 C8 S3 -177.69(19) no . . .
S2 C1 C8 S4 -0.1(4) no . . .
S4 C2 C5 S3 3.1(4) no . . .
S4 C2 C5 C13 -179.9(2) no . . .
S4 C2 C15 C11 179.6(2) no . . .
C5 C2 C15 C11 -1.4(5) no . . .
C15 C2 C5 S3 -176.0(3) no . . .
C15 C2 C5 C13 1.0(5) no . . .
O1 C3 C9 O2 53.9(6) no . . .
S2 C4 C7 S1 -0.9(4) no . . .
S2 C4 C7 O2 -178.4(2) no . . .
O1 C4 C7 S1 178.5(3) no . . .
O1 C4 C7 O2 1.0(6) no . . .
S3 C5 C13 C6 177.1(2) no . . .
C2 C5 C13 C6 0.3(5) no . . .
O3 C6 C11 O5 0.8(5) no . . .
O3 C6 C11 C15 179.1(3) no . . .
O3 C6 C13 C5 -179.4(3) no . . .
C11 C6 C13 C5 -1.3(5) no . . .
C13 C6 C11 O5 -177.4(3) no . . .
C13 C6 C11 C15 0.9(5) no . . .
O5 C11 C15 C2 178.6(3) no . . .
C6 C11 C15 C2 0.5(5) no . . .
